data_7219340
loop_
_publ_author_name
'Wakabayashi, Takashi'
'Kitamura, Sayaka'
'Tabata, Hideyuki'
'Kuroda, Reiko'
'Imai, Yoshitane'

_publ_section_title
;
 Tunability of guest release properties and crystal structures in a
 supramolecular benzothiophene heterocyclic host complex
;
_journal_issue 16
_journal_name_full CrystEngComm
_journal_page_first 3064
_journal_paper_doi 10.1039/C4CE02496F
_journal_volume 17
_journal_year 2015
_chemical_absolute_configuration rmad
_chemical_formula_sum 'C25 H27 N O4 S'
_chemical_formula_weight 437.54
_chemical_name_systematic
; 
 ? 
;
_space_group_IT_number 19
_symmetry_cell_setting orthorhombic
_symmetry_space_group_name_Hall 'P 2ac 2ab'
_symmetry_space_group_name_H-M 'P 21 21 21'
_atom_sites_solution_hydrogens geom
_atom_sites_solution_primary direct
_atom_sites_solution_secondary difmap
_audit_creation_method SHELXL-97
_audit_update_record
;
2014-12-04 deposited with the CCDC.
2015-01-19 downloaded from the CCDC.
;
_cell_angle_alpha 90.00
_cell_angle_beta 90.00
_cell_angle_gamma 90.00
_cell_formula_units_Z 4
_cell_length_a 5.9244(7)
_cell_length_b 13.4171(16)
_cell_length_c 29.058(4)
_cell_measurement_reflns_used 4774
_cell_measurement_temperature 100(2)
_cell_measurement_theta_max 27.2975
_cell_measurement_theta_min 2.5935
_cell_volume 2309.8(5)
_computing_cell_refinement 'Bruker XSCANS'
_computing_data_collection 'Bruker XSCANS'
_computing_data_reduction 'Bruker SHELXTL'
_computing_molecular_graphics 'Bruker SHELXTL'
_computing_publication_material 'Bruker SHELXTL'
_computing_structure_refinement 'SHELXL-97 (Sheldrick, 1997)'
_computing_structure_solution 'SHELXS-97 (Sheldrick, 1990)'
_diffrn_ambient_temperature 100(2)
_diffrn_detector_area_resol_mean 8.366
_diffrn_measured_fraction_theta_full 0.999
_diffrn_measured_fraction_theta_max 0.999
_diffrn_measurement_device_type 'Bruker P4'
_diffrn_measurement_method '\w scans'
_diffrn_radiation_monochromator graphite
_diffrn_radiation_source 'fine-focus sealed tube'
_diffrn_radiation_type MoK\a
_diffrn_radiation_wavelength 0.71073
_diffrn_reflns_av_R_equivalents 0.0352
_diffrn_reflns_av_sigmaI/netI 0.0452
_diffrn_reflns_limit_h_max 6
_diffrn_reflns_limit_h_min -7
_diffrn_reflns_limit_k_max 16
_diffrn_reflns_limit_k_min -16
_diffrn_reflns_limit_l_max 28
_diffrn_reflns_limit_l_min -35
_diffrn_reflns_number 12794
_diffrn_reflns_theta_full 26.01
_diffrn_reflns_theta_max 26.01
_diffrn_reflns_theta_min 2.07
_diffrn_standards_number 158
_exptl_absorpt_coefficient_mu 0.171
_exptl_absorpt_correction_T_max 0.9898
_exptl_absorpt_correction_T_min 0.9364
_exptl_absorpt_correction_type empirical
_exptl_absorpt_process_details
;
SADABS; Sheldrick 1996
;
_exptl_crystal_colour colorless
_exptl_crystal_density_diffrn 1.258
_exptl_crystal_density_method 'not measured'
_exptl_crystal_description column
_exptl_crystal_F_000 928
_exptl_crystal_size_max 0.39
_exptl_crystal_size_mid 0.13
_exptl_crystal_size_min 0.06
_refine_diff_density_max 0.667
_refine_diff_density_min -0.484
_refine_diff_density_rms 0.061
_refine_ls_abs_structure_details 'Flack H D (1983), Acta Cryst. A39, 876-881'
_refine_ls_abs_structure_Flack 0.0(3)
_refine_ls_extinction_method none
_refine_ls_goodness_of_fit_ref 1.117
_refine_ls_hydrogen_treatment riding
_refine_ls_matrix_type full
_refine_ls_number_parameters 284
_refine_ls_number_reflns 4541
_refine_ls_number_restraints 34
_refine_ls_restrained_S_all 1.180
_refine_ls_R_factor_all 0.1012
_refine_ls_R_factor_gt 0.0882
_refine_ls_shift/su_max 0.001
_refine_ls_shift/su_mean 0.000
_refine_ls_structure_factor_coef Fsqd
_refine_ls_weighting_details 'calc w=1/[\s^2^(Fo^2^)+(0.0770P)^2^+2.9045P] where P=(Fo^2^+2Fc^2^)/3'
_refine_ls_weighting_scheme calc
_refine_ls_wR_factor_gt 0.2018
_refine_ls_wR_factor_ref 0.2097
_reflns_number_gt 3839
_reflns_number_total 4541
_reflns_threshold_expression >2sigma(I)
_cod_data_source_file c4ce02496f1.cif
_cod_data_source_block WAKABAYASHI3_1
_cod_depositor_comments
;
The following automatic conversions were performed:

'_symmetry_cell_setting' value 'Orthorhombic' changed to
'orthorhombic' according to
/usr/data/users/saulius/crontab/automatic-downloads/rss-feeds/RSC/lib/dictionaries/cif_core.dic
dictionary named 'cif_core.dic' version 2.4.2 from 2011-04-26.

Automatic conversion script
Id: cif_fix_values 3008 2015-01-20 13:52:24Z robertas 

 Adding full bibliography for 7219340--7219343.cif.
;
_cod_original_sg_symbol_H-M P2(1)2(1)2(1)
_cod_database_code 7219340

loop_
_symmetry_equiv_pos_as_xyz
'x, y, z'
'-x+1/2, -y, z+1/2'
'-x, y+1/2, -z+1/2'
'x+1/2, -y+1/2, -z'

loop_
_atom_site_label
_atom_site_type_symbol
_atom_site_fract_x
_atom_site_fract_y
_atom_site_fract_z
_atom_site_U_iso_or_equiv
_atom_site_adp_type
_atom_site_occupancy
_atom_site_symmetry_multiplicity
_atom_site_calc_flag
_atom_site_refinement_flags
C1 C 0.3476(8) 1.0731(3) 0.06671(14) 0.0333(10) Uani 1 1 d .
H1 H 0.3001 1.1351 0.0832 0.040 Uiso 1 1 calc R
C2 C 0.2228(7) 1.0693(3) 0.02041(14) 0.0310(9) Uani 1 1 d .
H2 H 0.0577 1.0766 0.0267 0.037 Uiso 1 1 calc R
C3 C 0.2877(7) 0.9848(3) 0.09662(14) 0.0314(10) Uani 1 1 d .
C4 C 0.4336(10) 0.9048(4) 0.10251(18) 0.0494(13) Uani 1 1 d .
H4 H 0.5746 0.9044 0.0869 0.059 Uiso 1 1 calc R
C5 C 0.3782(12) 0.8270(4) 0.1302(2) 0.0626(16) Uani 1 1 d .
H5 H 0.4832 0.7743 0.1347 0.075 Uiso 1 1 calc R
C6 C 0.1730(13) 0.8234(5) 0.15184(19) 0.0645(17) Uani 1 1 d .
H6 H 0.1327 0.7678 0.1704 0.077 Uiso 1 1 calc R
C7 C 0.0254(11) 0.9023(6) 0.1461(2) 0.0699(18) Uani 1 1 d .
H7 H -0.1170 0.9018 0.1611 0.084 Uiso 1 1 calc R
C8 C 0.0847(9) 0.9809(5) 0.11883(17) 0.0526(14) Uani 1 1 d .
H8 H -0.0184 1.0346 0.1152 0.063 Uiso 1 1 calc R
C9 C 0.2570(7) 0.9730(3) -0.00645(14) 0.0306(9) Uani 1 1 d .
C10 C 0.4598(8) 0.9514(3) -0.02820(16) 0.0383(11) Uani 1 1 d .
H10 H 0.5821 0.9970 -0.0260 0.046 Uiso 1 1 calc R
C11 C 0.4854(8) 0.8649(3) -0.05279(17) 0.0430(11) Uani 1 1 d .
H11 H 0.6243 0.8514 -0.0679 0.052 Uiso 1 1 calc R
C12 C 0.3111(9) 0.7977(4) -0.05571(17) 0.0470(13) Uani 1 1 d .
H12 H 0.3300 0.7376 -0.0726 0.056 Uiso 1 1 calc R
C13 C 0.1093(9) 0.8175(4) -0.03420(17) 0.0457(12) Uani 1 1 d .
H13 H -0.0119 0.7714 -0.0363 0.055 Uiso 1 1 calc R
C14 C 0.0837(8) 0.9048(4) -0.00961(16) 0.0392(10) Uani 1 1 d .
H14 H -0.0556 0.9181 0.0054 0.047 Uiso 1 1 calc R
C15 C 0.2341(11) 0.3358(6) 0.20208(16) 0.0816(16) Uani 1 1 d DU
H15 H 0.1151 0.2886 0.1998 0.098 Uiso 1 1 calc R
C16 C 0.2976(11) 0.3914(5) 0.16556(19) 0.0677(13) Uani 1 1 d U
C17 C 0.4797(15) 0.4565(5) 0.17926(19) 0.0764(10) Uani 1 1 d U
C18 C 0.5968(14) 0.5261(5) 0.15342(19) 0.0740(13) Uani 1 1 d U
H18 H 0.5579 0.5364 0.1221 0.089 Uiso 1 1 calc R
C19 C 0.7702(17) 0.5810(6) 0.1730(3) 0.095(3) Uani 1 1 d .
H19 H 0.8497 0.6283 0.1548 0.114 Uiso 1 1 calc R
C20 C 0.8285(18) 0.5676(6) 0.2183(3) 0.104(3) Uani 1 1 d .
H20 H 0.9484 0.6055 0.2312 0.124 Uiso 1 1 calc R
C21 C 0.7152(16) 0.5000(6) 0.2452(2) 0.093(2) Uani 1 1 d U
H21 H 0.7567 0.4917 0.2766 0.111 Uiso 1 1 calc R
C22 C 0.5308(14) 0.4406(5) 0.2259(2) 0.0919(8) Uani 1 1 d DU
C23 C 0.1923(9) 0.3891(4) 0.11872(17) 0.0473(9) Uani 1 1 d U
H23A H 0.1509 0.4582 0.1102 0.057 Uiso 1 1 calc R
H23B H 0.0507 0.3502 0.1206 0.057 Uiso 1 1 calc R
C24 C 0.3351(8) 0.3458(4) 0.08027(17) 0.0448(9) Uani 1 1 d U
C25 C 0.6695(19) 0.1524(7) 0.1781(3) 0.109(3) Uani 1 1 d .
H25A H 0.7309 0.1966 0.2019 0.164 Uiso 1 1 calc R
H25B H 0.7222 0.0841 0.1836 0.164 Uiso 1 1 calc R
H25C H 0.5043 0.1540 0.1793 0.164 Uiso 1 1 calc R
N1 N 0.2958(6) 1.1567(2) -0.00774(12) 0.0307(8) Uani 1 1 d .
H1A H 0.4380 1.1460 -0.0185 0.046 Uiso 1 1 calc R
H1B H 0.2944 1.2125 0.0100 0.046 Uiso 1 1 calc R
H1C H 0.1996 1.1647 -0.0319 0.046 Uiso 1 1 calc R
O1 O 0.5819(5) 1.0801(3) 0.05749(11) 0.0420(8) Uani 1 1 d .
H1D H 0.6434 1.1165 0.0774 0.063 Uiso 1 1 calc R
O2 O 0.5390(5) 0.3306(3) 0.08737(10) 0.0438(8) Uani 1 1 d .
O3 O 0.2399(6) 0.3309(2) 0.04280(11) 0.0431(8) Uani 1 1 d .
O4 O 0.7427(8) 0.1843(3) 0.13473(15) 0.0725(12) Uani 1 1 d .
H4A H 0.6820 0.2392 0.1284 0.109 Uiso 1 1 calc R
S1 S 0.3732(4) 0.35351(17) 0.25127(6) 0.0968(7) Uani 1 1 d DU

loop_
_atom_site_aniso_label
_atom_site_aniso_U_11
_atom_site_aniso_U_22
_atom_site_aniso_U_33
_atom_site_aniso_U_23
_atom_site_aniso_U_13
_atom_site_aniso_U_12
C1 0.039(2) 0.025(2) 0.036(2) -0.0062(17) 0.0018(19) 0.0068(19)
C2 0.025(2) 0.029(2) 0.039(2) -0.0016(17) -0.0011(18) 0.0024(18)
C3 0.034(2) 0.031(2) 0.029(2) -0.0072(17) -0.0061(18) 0.0026(19)
C4 0.056(3) 0.039(3) 0.053(3) -0.004(2) 0.010(3) 0.014(3)
C5 0.090(5) 0.035(3) 0.062(3) 0.008(3) -0.001(3) 0.014(3)
C6 0.088(5) 0.060(4) 0.046(3) 0.014(3) -0.010(3) -0.020(4)
C7 0.054(4) 0.107(5) 0.049(3) 0.014(3) 0.004(3) -0.021(4)
C8 0.045(3) 0.072(4) 0.041(3) 0.011(3) 0.002(2) 0.013(3)
C9 0.030(2) 0.032(2) 0.030(2) 0.0035(17) -0.0069(18) 0.0013(19)
C10 0.035(2) 0.029(2) 0.051(3) -0.002(2) -0.001(2) -0.0043(19)
C11 0.041(3) 0.032(2) 0.056(3) -0.004(2) 0.006(2) 0.005(2)
C12 0.060(3) 0.034(2) 0.047(3) -0.009(2) -0.005(3) -0.010(2)
C13 0.050(3) 0.035(3) 0.053(3) -0.003(2) -0.008(2) -0.021(2)
C14 0.036(2) 0.042(3) 0.040(2) 0.002(2) -0.001(2) -0.004(2)
C15 0.080(4) 0.108(4) 0.057(3) -0.003(3) 0.022(3) 0.010(3)
C16 0.070(3) 0.094(4) 0.039(2) -0.008(2) 0.018(2) 0.024(2)
C17 0.117(2) 0.079(2) 0.0329(16) -0.0032(16) 0.0038(18) 0.0069(19)
C18 0.116(3) 0.071(2) 0.035(2) -0.0035(19) 0.000(2) 0.007(2)
C19 0.140(8) 0.071(4) 0.073(5) -0.008(4) -0.018(5) -0.015(5)
C20 0.152(9) 0.073(5) 0.086(5) -0.021(4) -0.035(6) -0.016(6)
C21 0.129(6) 0.097(5) 0.053(4) -0.016(4) -0.017(4) 0.034(4)
C22 0.1288(19) 0.1104(17) 0.0366(11) 0.0028(12) 0.0103(13) 0.0038(15)
C23 0.039(2) 0.056(2) 0.047(2) -0.0051(17) 0.0044(16) 0.0043(18)
C24 0.038(2) 0.052(2) 0.044(2) -0.0045(17) 0.0045(16) 0.0037(18)
C25 0.147(8) 0.106(6) 0.075(5) 0.002(5) -0.008(5) 0.032(6)
N1 0.0301(18) 0.0269(18) 0.0350(18) -0.0061(15) -0.0043(15) 0.0031(15)
O1 0.0302(16) 0.049(2) 0.0471(19) -0.0038(15) -0.0063(14) -0.0087(15)
O2 0.0378(18) 0.058(2) 0.0356(16) -0.0016(15) 0.0032(14) 0.0036(17)
O3 0.050(2) 0.0334(16) 0.0463(18) -0.0114(14) -0.0104(16) 0.0089(16)
O4 0.078(3) 0.063(3) 0.077(3) -0.001(2) -0.019(3) 0.013(2)
S1 0.1335(17) 0.1178(15) 0.0390(7) 0.0058(9) 0.0132(10) 0.0019(12)

loop_
_atom_type_symbol
_atom_type_description
_atom_type_scat_dispersion_real
_atom_type_scat_dispersion_imag
_atom_type_scat_source
C C 0.0033 0.0016 'International Tables Vol C Tables 4.2.6.8 and 6.1.1.4'
H H 0.0000 0.0000 'International Tables Vol C Tables 4.2.6.8 and 6.1.1.4'
N N 0.0061 0.0033 'International Tables Vol C Tables 4.2.6.8 and 6.1.1.4'
O O 0.0106 0.0060 'International Tables Vol C Tables 4.2.6.8 and 6.1.1.4'
S S 0.1246 0.1234 'International Tables Vol C Tables 4.2.6.8 and 6.1.1.4'

loop_
_geom_angle_atom_site_label_1
_geom_angle_atom_site_label_2
_geom_angle_atom_site_label_3
_geom_angle
O1 C1 C3 113.0(4)
O1 C1 C2 108.0(3)
C3 C1 C2 111.4(3)
O1 C1 H1 108.1
C3 C1 H1 108.1
C2 C1 H1 108.1
N1 C2 C9 110.3(3)
N1 C2 C1 108.3(3)
C9 C2 C1 114.4(3)
N1 C2 H2 107.9
C9 C2 H2 107.9
C1 C2 H2 107.9
C8 C3 C4 117.4(5)
C8 C3 C1 120.6(4)
C4 C3 C1 122.0(4)
C5 C4 C3 121.1(5)
C5 C4 H4 119.5
C3 C4 H4 119.5
C4 C5 C6 120.9(6)
C4 C5 H5 119.5
C6 C5 H5 119.5
C5 C6 C7 118.6(5)
C5 C6 H6 120.7
C7 C6 H6 120.7
C8 C7 C6 119.9(6)
C8 C7 H7 120.0
C6 C7 H7 120.0
C3 C8 C7 122.0(6)
C3 C8 H8 119.0
C7 C8 H8 119.0
C14 C9 C10 118.4(4)
C14 C9 C2 119.9(4)
C10 C9 C2 121.7(4)
C11 C10 C9 120.6(4)
C11 C10 H10 119.7
C9 C10 H10 119.7
C10 C11 C12 120.3(5)
C10 C11 H11 119.8
C12 C11 H11 119.8
C11 C12 C13 119.9(4)
C11 C12 H12 120.1
C13 C12 H12 120.1
C12 C13 C14 119.7(4)
C12 C13 H13 120.2
C14 C13 H13 120.2
C9 C14 C13 121.0(5)
C9 C14 H14 119.5
C13 C14 H14 119.5
C16 C15 S1 117.2(6)
C16 C15 H15 121.4
S1 C15 H15 121.4
C15 C16 C17 109.0(5)
C15 C16 C23 125.9(6)
C17 C16 C23 125.0(6)
C18 C17 C22 121.2(7)
C18 C17 C16 129.3(6)
C22 C17 C16 109.5(6)
C17 C18 C19 120.5(6)
C17 C18 H18 119.7
C19 C18 H18 119.7
C20 C19 C18 120.7(8)
C20 C19 H19 119.7
C18 C19 H19 119.7
C21 C20 C19 120.6(8)
C21 C20 H20 119.7
C19 C20 H20 119.7
C20 C21 C22 120.4(6)
C20 C21 H21 119.8
C22 C21 H21 119.8
C17 C22 C21 116.6(6)
C17 C22 S1 114.3(6)
C21 C22 S1 129.1(5)
C16 C23 C24 116.4(4)
C16 C23 H23A 108.2
C24 C23 H23A 108.2
C16 C23 H23B 108.2
C24 C23 H23B 108.2
H23A C23 H23B 107.3
O3 C24 O2 124.1(5)
O3 C24 C23 117.0(4)
O2 C24 C23 118.9(4)
O4 C25 H25A 109.5
O4 C25 H25B 109.5
H25A C25 H25B 109.5
O4 C25 H25C 109.5
H25A C25 H25C 109.5
H25B C25 H25C 109.5
C2 N1 H1A 109.5
C2 N1 H1B 109.5
H1A N1 H1B 109.5
C2 N1 H1C 109.5
H1A N1 H1C 109.5
H1B N1 H1C 109.5
C1 O1 H1D 109.5
C25 O4 H4A 109.5
C22 S1 C15 89.9(4)

loop_
_geom_bond_atom_site_label_1
_geom_bond_atom_site_label_2
_geom_bond_distance
C1 O1 1.417(5)
C1 C3 1.511(6)
C1 C2 1.536(6)
C1 H1 1.0000
C2 N1 1.494(5)
C2 C9 1.523(6)
C2 H2 1.0000
C3 C8 1.366(7)
C3 C4 1.389(7)
C4 C5 1.359(8)
C4 H4 0.9500
C5 C6 1.369(9)
C5 H5 0.9500
C6 C7 1.383(9)
C6 H6 0.9500
C7 C8 1.366(8)
C7 H7 0.9500
C8 H8 0.9500
C9 C14 1.378(6)
C9 C10 1.388(6)
C10 C11 1.371(6)
C10 H10 0.9500
C11 C12 1.373(7)
C11 H11 0.9500
C12 C13 1.375(8)
C12 H12 0.9500
C13 C14 1.380(7)
C13 H13 0.9500
C14 H14 0.9500
C15 C16 1.350(9)
C15 S1 1.667(4)
C15 H15 0.9500
C16 C17 1.444(10)
C16 C23 1.498(8)
C17 C18 1.385(10)
C17 C22 1.406(8)
C18 C19 1.386(11)
C18 H18 0.9500
C19 C20 1.374(10)
C19 H19 0.9500
C20 C21 1.373(12)
C20 H20 0.9500
C21 C22 1.464(11)
C21 H21 0.9500
C22 S1 1.667(5)
C23 C24 1.517(7)
C23 H23A 0.9900
C23 H23B 0.9900
C24 O3 1.243(6)
C24 O2 1.243(6)
C25 O4 1.401(9)
C25 H25A 0.9800
C25 H25B 0.9800
C25 H25C 0.9800
N1 H1A 0.9100
N1 H1B 0.9100
N1 H1C 0.9100
O1 H1D 0.8400
O4 H4A 0.8400

loop_
_geom_hbond_atom_site_label_D
_geom_hbond_atom_site_label_H
_geom_hbond_atom_site_label_A
_geom_hbond_distance_DH
_geom_hbond_distance_HA
_geom_hbond_distance_DA
_geom_hbond_angle_DHA
_geom_hbond_site_symmetry_A
O1 H1D O4 0.84 1.99 2.811(5) 166.3 1_565
N1 H1C O2 0.91 1.87 2.774(5) 170.2 4_465
N1 H1B O3 0.91 1.88 2.781(4) 170.0 1_565
N1 H1A O3 0.91 1.95 2.826(5) 161.8 4_565
O4 H4A O2 0.84 1.91 2.684(5) 152.9 .

loop_
_geom_torsion_atom_site_label_1
_geom_torsion_atom_site_label_2
_geom_torsion_atom_site_label_3
_geom_torsion_atom_site_label_4
_geom_torsion
O1 C1 C2 N1 -53.6(4)
C3 C1 C2 N1 -178.2(3)
O1 C1 C2 C9 69.9(5)
C3 C1 C2 C9 -54.8(5)
O1 C1 C3 C8 162.5(4)
C2 C1 C3 C8 -75.8(5)
O1 C1 C3 C4 -17.9(6)
C2 C1 C3 C4 103.8(5)
C8 C3 C4 C5 -1.6(8)
C1 C3 C4 C5 178.8(5)
C3 C4 C5 C6 2.5(9)
C4 C5 C6 C7 -2.1(9)
C5 C6 C7 C8 0.9(9)
C4 C3 C8 C7 0.4(8)
C1 C3 C8 C7 -180.0(5)
C6 C7 C8 C3 -0.1(9)
N1 C2 C9 C14 -130.4(4)
C1 C2 C9 C14 107.2(5)
N1 C2 C9 C10 49.5(5)
C1 C2 C9 C10 -72.9(5)
C14 C9 C10 C11 1.0(7)
C2 C9 C10 C11 -179.0(4)
C9 C10 C11 C12 -0.9(7)
C10 C11 C12 C13 0.5(8)
C11 C12 C13 C14 -0.3(8)
C10 C9 C14 C13 -0.7(7)
C2 C9 C14 C13 179.2(4)
C12 C13 C14 C9 0.4(7)
S1 C15 C16 C17 -0.5(8)
S1 C15 C16 C23 -178.5(5)
C15 C16 C17 C18 -179.9(7)
C23 C16 C17 C18 -1.9(11)
C15 C16 C17 C22 0.1(8)
C23 C16 C17 C22 178.1(6)
C22 C17 C18 C19 0.9(12)
C16 C17 C18 C19 -179.1(7)
C17 C18 C19 C20 -0.3(12)
C18 C19 C20 C21 -0.4(14)
C19 C20 C21 C22 0.3(14)
C18 C17 C22 C21 -0.9(11)
C16 C17 C22 C21 179.1(7)
C18 C17 C22 S1 -179.7(6)
C16 C17 C22 S1 0.3(9)
C20 C21 C22 C17 0.3(12)
C20 C21 C22 S1 178.8(7)
C15 C16 C23 C24 -111.2(7)
C17 C16 C23 C24 71.2(8)
C16 C23 C24 O3 170.4(5)
C16 C23 C24 O2 -11.9(8)
C17 C22 S1 C15 -0.5(7)
C21 C22 S1 C15 -179.1(8)
C16 C15 S1 C22 0.6(7)
